data_1520339
loop_
_publ_author_name
'Martin, Lee'
'Horton, Peter N.'
'Hursthouse, Michael B.'

_publ_section_title
;
 C38H27CrNNaO12S24
;
_journal_name_full 'Crystal Structure Report Archive'
_journal_page_first 1232
_journal_year 2009
_chemical_formula_sum 'C38 H27 Cr N Na O12 S24'
_chemical_formula_weight 1534.04
_space_group_IT_number 4
_symmetry_cell_setting monoclinic
_symmetry_space_group_name_Hall 'P 2yb'
_symmetry_space_group_name_H-M 'P 1 21 1'
_atom_sites_solution_hydrogens geom
_atom_sites_solution_primary direct
_atom_sites_solution_secondary difmap
_cell_angle_alpha 90.00
_cell_angle_beta 94.741(3)
_cell_angle_gamma 90.00
_cell_formula_units_Z 2
_cell_length_a 10.4088(4)
_cell_length_b 14.7524(8)
_cell_length_c 18.2275(8)
_cell_measurement_reflns_used 6327
_cell_measurement_temperature 120(2)
_cell_measurement_theta_max 27.485
_cell_measurement_theta_min 2.910
_cell_volume 2789.3(2)
_computing_cell_refinement 'DENZO (Otwinowski & Minor, 1997) & COLLECT (Hooft, R.W.W., 1998)'
_computing_data_collection 'COLLECT (Hooft, R.W.W., 1998)'
_computing_data_reduction 'DENZO (Otwinowski & Minor, 1997) & COLLECT (Hooft, R.W.W., 1998)'
_computing_molecular_graphics 'ORTEP3 for Windows (Farrugia, 1997)'
_computing_publication_material 'WinGX (Farrugia, 1999)'
_computing_structure_refinement 'SHELXL-97 (Sheldrick, 2008)'
_computing_structure_solution 'SHELXS-97 (Sheldrick, 2008)'
_diffrn_ambient_temperature 120(2)
_diffrn_measured_fraction_theta_full 0.994
_diffrn_measured_fraction_theta_max 0.994
_diffrn_measurement_device_type 'Bruker-Nonius APEX II CCD camera on \k-goniostat'
_diffrn_measurement_method '\f & \w scans'
_diffrn_radiation_monochromator '10cm confocal mirrors'
_diffrn_radiation_source 'Bruker-Nonius FR591 rotating anode'
_diffrn_radiation_type MoK\a
_diffrn_radiation_wavelength 0.71073
_diffrn_reflns_av_R_equivalents 0.0821
_diffrn_reflns_av_sigmaI/netI 0.1248
_diffrn_reflns_limit_h_max 12
_diffrn_reflns_limit_h_min -12
_diffrn_reflns_limit_k_max 17
_diffrn_reflns_limit_k_min -17
_diffrn_reflns_limit_l_max 21
_diffrn_reflns_limit_l_min -21
_diffrn_reflns_number 21720
_diffrn_reflns_theta_full 25.00
_diffrn_reflns_theta_max 25.00
_diffrn_reflns_theta_min 2.98
_exptl_absorpt_coefficient_mu 1.171
_exptl_absorpt_correction_T_max 0.9884
_exptl_absorpt_correction_T_min 0.9122
_exptl_absorpt_correction_type multi-scan
_exptl_absorpt_process_details 'SADABS 2007/2 (Sheldrick, G.M., 2007)'
_exptl_crystal_colour Green
_exptl_crystal_density_diffrn 1.826
_exptl_crystal_density_method 'not measured'
_exptl_crystal_description Plate
_exptl_crystal_F_000 1554
_exptl_crystal_size_max 0.08
_exptl_crystal_size_mid 0.06
_exptl_crystal_size_min 0.01
_refine_diff_density_max 1.113
_refine_diff_density_min -0.604
_refine_diff_density_rms 0.158
_refine_ls_abs_structure_details 'Flack H D (1983), Acta Cryst. A39, 876-881'
_refine_ls_abs_structure_Flack 0.28(8)
_refine_ls_extinction_method none
_refine_ls_goodness_of_fit_ref 1.090
_refine_ls_hydrogen_treatment constr
_refine_ls_matrix_type full
_refine_ls_number_parameters 753
_refine_ls_number_reflns 9280
_refine_ls_number_restraints 592
_refine_ls_restrained_S_all 1.064
_refine_ls_R_factor_all 0.1731
_refine_ls_R_factor_gt 0.0976
_refine_ls_shift/su_max 0.000
_refine_ls_shift/su_mean 0.000
_refine_ls_structure_factor_coef Fsqd
_refine_ls_weighting_details 'calc w=1/[\s^2^(Fo^2^)+(0.0529P)^2^+33.3115P] where P=(Fo^2^+2Fc^2^)/3'
_refine_ls_weighting_scheme calc
_refine_ls_wR_factor_gt 0.1964
_refine_ls_wR_factor_ref 0.2397
_reflns_number_gt 5564
_reflns_number_total 9280
_reflns_threshold_expression >2sigma(I)
_cod_data_source_file eCrystal-1232.cif
_cod_data_source_block 2009src0837
_cod_depositor_comments
;
Citation :
Martin, Lee and Horton, Peter N. and Hursthouse, Michael B. (2009) 
University of Southampton, Crystal Structure Report Archive. 
(doi:10.5258/ecrystals/1232)

More at:
http://ecrystals.chem.soton.ac.uk/1232/

The following automatic conversions were performed:

'_symmetry_cell_setting' value 'Monoclinic' changed to 'monoclinic'
according to the built-in table from CIF Core dictionary named
'cif_core.dic' version 2.4.1 from 2010-06-29.

Automatic conversion script
Id: cif_fix_values 3392 2015-05-12 13:50:21Z andrius 
;
_cod_original_sg_symbol_H-M P2(1)
_cod_database_code 1520339

loop_
_symmetry_equiv_pos_as_xyz
'x, y, z'
'-x, y+1/2, -z'

loop_
_atom_site_label
_atom_site_type_symbol
_atom_site_fract_x
_atom_site_fract_y
_atom_site_fract_z
_atom_site_U_iso_or_equiv
_atom_site_adp_type
_atom_site_occupancy
_atom_site_symmetry_multiplicity
_atom_site_calc_flag
_atom_site_refinement_flags
_atom_site_disorder_assembly
_atom_site_disorder_group
Na1 Na -0.2014(6) 0.6919(5) 0.0073(3) 0.0174(14) Uani 1 1 d . . .
Cr1 Cr 0.3046(3) 0.5601(3) 0.00424(17) 0.0350(8) Uani 1 1 d . . .
C1 C -0.002(2) 0.773(3) 0.208(2) 0.038(8) Uani 0.47(3) 1 d PDU A 1
H1A H -0.0313 0.8335 0.2232 0.046 Uiso 0.47(3) 1 calc PR A 1
H1B H 0.0056 0.7762 0.1539 0.046 Uiso 0.47(3) 1 calc PR A 1
C2 C -0.105(3) 0.706(3) 0.2211(11) 0.025(7) Uani 0.47(3) 1 d PDU A 1
H2A H -0.0744 0.6443 0.2094 0.030 Uiso 0.47(3) 1 calc PR A 1
H2B H -0.1822 0.7187 0.1870 0.030 Uiso 0.47(3) 1 calc PR A 1
C201 C 0.0120(18) 0.726(2) 0.1971(13) 0.019(6) Uani 0.53(3) 1 d PDU A 2
H20A H 0.0146 0.7535 0.1478 0.023 Uiso 0.53(3) 1 calc PR A 2
H20B H 0.0071 0.6591 0.1907 0.023 Uiso 0.53(3) 1 calc PR A 2
C202 C -0.105(3) 0.758(3) 0.2313(16) 0.042(8) Uani 0.53(3) 1 d PDU A 2
H20C H -0.1788 0.7532 0.1936 0.050 Uiso 0.53(3) 1 calc PR A 2
H20D H -0.0928 0.8236 0.2421 0.050 Uiso 0.53(3) 1 calc PR A 2
C3 C -0.0055(18) 0.7227(16) 0.3659(11) 0.044(5) Uani 1 1 d U A .
C4 C 0.1128(19) 0.7407(16) 0.3424(11) 0.044(5) Uani 1 1 d U A .
C5 C 0.1496(18) 0.7355(15) 0.4837(10) 0.041(5) Uani 1 1 d U A .
C6 C 0.2050(15) 0.7297(13) 0.5573(8) 0.027(4) Uani 1 1 d U . .
C7 C 0.3648(15) 0.7318(13) 0.6686(9) 0.024(4) Uani 1 1 d U . .
C8 C 0.2468(15) 0.7129(14) 0.6978(10) 0.033(4) Uani 1 1 d U . .
C9 C 0.3566(15) 0.7508(14) 0.8323(10) 0.033(4) Uani 1 1 d U . .
H9A H 0.3559 0.8164 0.8210 0.040 Uiso 1 1 calc R . .
H9B H 0.3539 0.7443 0.8862 0.040 Uiso 1 1 calc R . .
C10 C 0.4816(16) 0.7115(15) 0.8110(9) 0.035(4) Uani 1 1 d U . .
H10A H 0.4786 0.6447 0.8161 0.042 Uiso 1 1 calc R . .
H10B H 0.5529 0.7341 0.8455 0.042 Uiso 1 1 calc R . .
S1 S 0.1545(5) 0.7536(4) 0.2517(3) 0.0454(14) Uani 1 1 d D . .
S2 S -0.1523(4) 0.7056(5) 0.3133(3) 0.0420(14) Uani 1 1 d D . .
S3 S -0.0152(5) 0.7117(5) 0.4605(3) 0.0438(14) Uani 1 1 d . . .
S4 S 0.2399(5) 0.7491(4) 0.4101(3) 0.0391(13) Uani 1 1 d . . .
S5 S 0.3666(5) 0.7452(5) 0.5756(3) 0.0438(14) Uani 1 1 d . . .
S6 S 0.1144(4) 0.7112(4) 0.6304(3) 0.0416(14) Uani 1 1 d . . .
S7 S 0.2115(4) 0.7004(4) 0.7877(2) 0.0366(13) Uani 1 1 d . . .
S8 S 0.5148(4) 0.7395(4) 0.7184(3) 0.0400(15) Uani 1 1 d . . .
C11 C 0.597(2) 0.052(2) 0.7792(10) 0.034(6) Uani 0.68(3) 1 d PDU B 1
H11A H 0.6754 0.0424 0.8131 0.040 Uiso 0.68(3) 1 calc PR B 1
H11B H 0.5650 0.1143 0.7881 0.040 Uiso 0.68(3) 1 calc PR B 1
C12 C 0.4960(16) -0.0160(17) 0.7949(13) 0.023(5) Uani 0.68(3) 1 d PDU B 1
H12A H 0.4882 -0.0166 0.8487 0.028 Uiso 0.68(3) 1 calc PR B 1
H12B H 0.5268 -0.0766 0.7811 0.028 Uiso 0.68(3) 1 calc PR B 1
C211 C 0.604(4) -0.009(4) 0.772(2) 0.029(9) Uani 0.32(3) 1 d PDU B 2
H21A H 0.5861 -0.0741 0.7651 0.034 Uiso 0.32(3) 1 calc PR B 2
H21B H 0.6772 -0.0010 0.8096 0.034 Uiso 0.32(3) 1 calc PR B 2
C212 C 0.487(2) 0.040(3) 0.794(3) 0.029(9) Uani 0.32(3) 1 d PDU B 2
H21C H 0.4965 0.1057 0.7825 0.035 Uiso 0.32(3) 1 calc PR B 2
H21D H 0.4836 0.0346 0.8475 0.035 Uiso 0.32(3) 1 calc PR B 2
C13 C 0.3755(16) 0.0147(14) 0.6586(9) 0.030(4) Uani 1 1 d U B .
C14 C 0.4902(16) 0.0337(14) 0.6347(9) 0.033(4) Uani 1 1 d U B .
C15 C 0.3389(17) 0.0231(15) 0.5179(10) 0.038(4) Uani 1 1 d U B .
C16 C 0.2813(19) 0.0196(16) 0.4477(11) 0.046(5) Uani 1 1 d U . .
C17 C 0.2392(17) 0.0298(14) 0.3070(10) 0.034(4) Uani 1 1 d U C .
C18 C 0.1268(18) 0.0183(15) 0.3277(11) 0.038(5) Uani 1 1 d U C .
C19 C 0.027(3) 0.049(3) 0.1896(13) 0.020(6) Uani 0.48(3) 1 d PDU C 1
H19A H -0.0467 0.0396 0.1522 0.024 Uiso 0.48(3) 1 calc PR C 1
H19B H 0.0424 0.1154 0.1927 0.024 Uiso 0.48(3) 1 calc PR C 1
C20 C 0.1434(19) 0.005(3) 0.1624(18) 0.028(7) Uani 0.48(3) 1 d PDU C 1
H20E H 0.1478 0.0186 0.1094 0.033 Uiso 0.48(3) 1 calc PR C 1
H20F H 0.1387 -0.0612 0.1686 0.033 Uiso 0.48(3) 1 calc PR C 1
C219 C 0.026(2) -0.0086(19) 0.1864(10) 0.024(6) Uani 0.52(3) 1 d PDU C 2
H21E H 0.0619 -0.0705 0.1836 0.029 Uiso 0.52(3) 1 calc PR C 2
H21F H -0.0503 -0.0043 0.1503 0.029 Uiso 0.52(3) 1 calc PR C 2
C220 C 0.1248(17) 0.0592(19) 0.1677(14) 0.023(6) Uani 0.52(3) 1 d PDU C 2
H22A H 0.0913 0.1204 0.1778 0.028 Uiso 0.52(3) 1 calc PR C 2
H22B H 0.1334 0.0555 0.1141 0.028 Uiso 0.52(3) 1 calc PR C 2
S11 S 0.6395(4) 0.0438(5) 0.6849(3) 0.0459(16) Uani 1 1 d D . .
S12 S 0.3355(5) 0.0009(6) 0.7488(3) 0.066(2) Uani 1 1 d D . .
S13 S 0.2449(5) 0.0019(5) 0.5915(3) 0.0496(17) Uani 1 1 d . . .
S14 S 0.4997(4) 0.0341(5) 0.5397(3) 0.0461(16) Uani 1 1 d U . .
S15 S 0.3728(4) 0.0359(5) 0.3718(2) 0.0437(16) Uani 1 1 d . . .
S16 S 0.1198(5) 0.0055(5) 0.4238(3) 0.0439(16) Uani 1 1 d . . .
S17 S -0.0224(4) 0.0114(4) 0.2781(3) 0.0400(14) Uani 1 1 d D . .
S18 S 0.2848(4) 0.0495(4) 0.2147(2) 0.0336(12) Uani 1 1 d D . .
C21 C 1.0192(17) 0.9181(15) 0.7986(11) 0.037(5) Uani 1 1 d U . .
H21G H 1.0847 0.8723 0.7880 0.044 Uiso 1 1 calc R . .
H21H H 1.0552 0.9552 0.8406 0.044 Uiso 1 1 calc R . .
C22 C 0.9008(19) 0.8700(16) 0.8204(12) 0.049(5) Uani 1 1 d U . .
H22C H 0.8319 0.9153 0.8256 0.059 Uiso 1 1 calc R . .
H22D H 0.9207 0.8412 0.8691 0.059 Uiso 1 1 calc R . .
C23 C 0.8468(18) 0.8447(15) 0.6702(11) 0.035(5) Uani 1 1 d U . .
C24 C 0.8969(18) 0.9212(14) 0.6600(11) 0.034(4) Uani 1 1 d U . .
C25 C 0.7793(18) 0.8725(15) 0.5353(11) 0.036(4) Uani 1 1 d U . .
C26 C 0.7200(18) 0.8742(15) 0.4666(12) 0.040(5) Uani 1 1 d U . .
C27 C 0.6516(18) 0.9148(16) 0.3275(11) 0.037(5) Uani 1 1 d U . .
C28 C 0.5885(18) 0.8344(15) 0.3463(11) 0.037(5) Uani 1 1 d U . .
C29 C 0.4657(19) 0.8352(16) 0.2046(11) 0.046(5) Uani 1 1 d U . .
H29A H 0.4303 0.7975 0.1628 0.055 Uiso 1 1 calc R . .
H29B H 0.3984 0.8795 0.2156 0.055 Uiso 1 1 calc R . .
C30 C 0.5800(18) 0.8862(15) 0.1814(11) 0.039(5) Uani 1 1 d U . .
H30A H 0.5556 0.9157 0.1334 0.046 Uiso 1 1 calc R . .
H30B H 0.6497 0.8423 0.1739 0.046 Uiso 1 1 calc R . .
S21 S 0.9885(5) 0.9911(4) 0.7183(3) 0.0453(14) Uani 1 1 d . . .
S22 S 0.8414(5) 0.7844(5) 0.7553(3) 0.0524(17) Uani 1 1 d . . .
S23 S 0.7501(5) 0.7894(5) 0.5977(3) 0.0502(16) Uani 1 1 d . . .
S24 S 0.8820(6) 0.9617(5) 0.5670(3) 0.0504(17) Uani 1 1 d . . .
S25 S 0.7428(5) 0.9636(5) 0.4019(3) 0.0473(16) Uani 1 1 d . . .
S26 S 0.6121(5) 0.7903(5) 0.4330(3) 0.0521(17) Uani 1 1 d . . .
S27 S 0.4983(6) 0.7631(5) 0.2838(3) 0.0620(19) Uani 1 1 d . . .
S28 S 0.6420(5) 0.9717(4) 0.2459(3) 0.0490(16) Uani 1 1 d . . .
C31 C 0.0900(18) 0.6600(13) -0.0264(10) 0.034(4) Uani 1 1 d U . .
C32 C 0.0643(19) 0.6005(14) 0.0461(10) 0.038(4) Uani 1 1 d U . .
O31 O 0.1994(14) 0.6589(9) -0.0417(7) 0.045(4) Uani 1 1 d U . .
O32 O 0.1627(13) 0.5604(12) 0.0734(7) 0.053(4) Uani 1 1 d U . .
O33 O -0.0442(14) 0.5986(12) 0.0672(9) 0.064(4) Uani 1 1 d U . .
O34 O -0.0036(12) 0.7052(10) -0.0516(7) 0.049(3) Uani 1 1 d U . .
C41 C 0.2112(13) 0.3941(11) -0.0384(7) 0.017(3) Uani 1 1 d U . .
C42 C 0.3114(18) 0.3753(14) 0.0271(10) 0.039(4) Uani 1 1 d U . .
O41 O 0.2024(11) 0.4714(10) -0.0596(6) 0.035(3) Uani 1 1 d U . .
O42 O 0.3726(11) 0.4489(9) 0.0510(6) 0.042(3) Uani 1 1 d U . .
O43 O 0.3239(13) 0.3001(10) 0.0577(8) 0.051(4) Uani 1 1 d U . .
O44 O 0.1539(12) 0.3269(9) -0.0655(7) 0.044(3) Uani 1 1 d U . .
C51 C 0.5506(15) 0.5919(12) -0.0267(8) 0.028(4) Uani 1 1 d U . .
C52 C 0.5395(18) 0.6424(15) 0.0471(11) 0.041(4) Uani 1 1 d U . .
O51 O 0.4471(9) 0.5655(8) -0.0608(5) 0.028(3) Uani 1 1 d U . .
O52 O 0.4220(10) 0.6392(9) 0.0672(6) 0.031(3) Uani 1 1 d U . .
O53 O 0.6352(12) 0.6753(12) 0.0814(7) 0.054(4) Uani 1 1 d U . .
O54 O 0.6618(11) 0.5901(9) -0.0524(6) 0.035(3) Uani 1 1 d U . .
C61 C 0.216(2) 0.8587(19) 0.0377(16) 0.075(7) Uani 1 1 d U . .
C62 C 0.229(3) 0.900(2) -0.0306(15) 0.092(8) Uani 1 1 d U . .
H62A H 0.1741 0.8692 -0.0689 0.138 Uiso 1 1 calc R . .
H62B H 0.3194 0.8960 -0.0422 0.138 Uiso 1 1 calc R . .
H62C H 0.2040 0.9639 -0.0283 0.138 Uiso 1 1 calc R . .
N61 N 0.1972(18) 0.8259(15) 0.0926(10) 0.092(7) Uani 1 1 d U . .

loop_
_atom_site_aniso_label
_atom_site_aniso_U_11
_atom_site_aniso_U_22
_atom_site_aniso_U_33
_atom_site_aniso_U_23
_atom_site_aniso_U_13
_atom_site_aniso_U_12
Na1 0.024(3) 0.023(4) 0.006(3) 0.001(3) 0.001(2) 0.005(3)
Cr1 0.0375(16) 0.041(2) 0.0254(16) -0.0018(17) -0.0057(12) 0.0000(16)
C1 0.046(11) 0.037(11) 0.029(10) -0.004(8) -0.013(8) 0.009(8)
C2 0.031(10) 0.024(10) 0.019(9) -0.006(8) -0.008(7) -0.001(8)
C201 0.030(9) 0.013(9) 0.012(8) -0.007(7) -0.008(7) 0.008(7)
C202 0.050(10) 0.034(10) 0.039(10) 0.003(8) -0.011(8) 0.009(8)
C3 0.045(8) 0.055(9) 0.033(8) -0.006(7) 0.014(6) 0.013(7)
C4 0.044(8) 0.051(9) 0.034(8) 0.014(7) -0.006(6) 0.001(7)
C5 0.040(7) 0.057(9) 0.025(7) 0.000(7) -0.001(6) 0.007(7)
C6 0.030(7) 0.044(8) 0.007(6) 0.010(6) -0.004(5) 0.004(6)
C7 0.023(6) 0.037(8) 0.012(6) 0.001(6) 0.002(5) 0.005(6)
C8 0.024(6) 0.041(8) 0.032(7) 0.006(6) -0.001(6) 0.012(6)
C9 0.044(7) 0.028(7) 0.028(7) -0.007(6) 0.003(6) 0.000(6)
C10 0.033(7) 0.045(8) 0.025(7) -0.002(6) -0.013(6) -0.010(7)
S1 0.042(3) 0.060(4) 0.032(3) 0.012(3) -0.009(2) -0.007(3)
S2 0.026(2) 0.063(4) 0.035(3) -0.012(3) -0.012(2) 0.006(3)
S3 0.036(3) 0.072(4) 0.022(2) -0.004(3) -0.0080(19) 0.009(3)
S4 0.034(3) 0.058(4) 0.024(3) 0.004(3) -0.005(2) -0.002(2)
S5 0.038(3) 0.064(4) 0.029(3) 0.006(3) -0.002(2) 0.004(3)
S6 0.036(3) 0.062(4) 0.026(3) -0.006(3) -0.006(2) 0.011(3)
S7 0.029(2) 0.057(4) 0.024(3) -0.010(3) 0.0000(19) 0.001(3)
S8 0.029(2) 0.069(4) 0.020(2) 0.000(3) -0.0089(19) 0.000(3)
C11 0.042(9) 0.030(9) 0.027(8) -0.005(7) -0.007(7) 0.007(7)
C12 0.027(6) 0.023(6) 0.019(6) -0.002(4) -0.005(4) -0.001(4)
C211 0.032(11) 0.024(11) 0.029(11) 0.003(8) -0.003(8) 0.004(8)
C212 0.034(11) 0.026(11) 0.025(11) 0.000(8) -0.008(8) 0.009(8)
C13 0.032(7) 0.043(8) 0.015(6) -0.006(6) 0.000(5) 0.011(6)
C14 0.039(7) 0.047(8) 0.012(6) 0.005(6) -0.004(5) 0.013(6)
C15 0.035(7) 0.051(8) 0.028(7) 0.006(6) -0.003(6) 0.011(6)
C16 0.045(8) 0.051(9) 0.041(8) -0.006(7) -0.002(6) 0.002(7)
C17 0.039(7) 0.037(8) 0.024(7) -0.006(6) -0.010(6) -0.002(6)
C18 0.036(7) 0.041(8) 0.035(8) -0.004(7) -0.006(6) 0.003(7)
C19 0.026(9) 0.022(10) 0.013(9) 0.008(8) 0.002(7) -0.002(8)
C20 0.031(10) 0.027(10) 0.025(9) 0.000(8) 0.002(7) 0.000(8)
C219 0.028(9) 0.026(9) 0.020(8) -0.001(7) 0.001(7) -0.008(8)
C220 0.021(8) 0.022(9) 0.024(8) 0.001(8) -0.013(7) 0.001(7)
S11 0.033(2) 0.078(5) 0.025(3) 0.001(3) -0.0085(19) 0.018(3)
S12 0.035(3) 0.151(7) 0.011(2) 0.008(3) -0.0028(19) 0.012(4)
S13 0.038(3) 0.095(5) 0.014(2) 0.002(3) -0.0084(19) -0.001(3)
S14 0.028(2) 0.089(5) 0.020(2) 0.004(3) -0.0016(18) 0.012(3)
S15 0.019(2) 0.095(5) 0.016(2) 0.007(3) -0.0043(17) 0.005(3)
S16 0.028(2) 0.089(5) 0.014(2) 0.003(3) -0.0014(18) 0.002(3)
S17 0.029(2) 0.067(4) 0.024(3) 0.001(3) 0.0001(19) -0.001(3)
S18 0.032(2) 0.050(4) 0.018(2) 0.005(2) -0.0045(18) 0.010(3)
C21 0.037(7) 0.044(8) 0.028(7) 0.005(6) -0.005(6) -0.005(7)
C22 0.042(8) 0.060(9) 0.044(8) -0.001(7) 0.004(7) 0.007(7)
C23 0.030(7) 0.036(8) 0.036(8) 0.002(7) -0.010(6) 0.003(6)
C24 0.037(7) 0.032(8) 0.033(7) -0.001(6) -0.002(6) -0.003(6)
C25 0.031(7) 0.048(8) 0.032(7) -0.005(6) 0.015(6) -0.009(6)
C26 0.029(7) 0.053(8) 0.039(8) -0.003(7) 0.002(6) -0.002(7)
C27 0.032(7) 0.046(8) 0.034(7) -0.002(7) 0.011(6) 0.001(7)
C28 0.036(7) 0.043(8) 0.031(7) 0.000(6) 0.004(6) 0.004(7)
C29 0.050(8) 0.047(9) 0.037(8) -0.005(7) -0.008(7) -0.004(7)
C30 0.039(7) 0.043(8) 0.034(7) 0.002(6) 0.003(6) 0.008(7)
S21 0.051(3) 0.042(4) 0.041(3) 0.005(3) -0.009(2) -0.017(3)
S22 0.049(3) 0.061(4) 0.043(3) 0.012(3) -0.019(3) -0.015(3)
S23 0.054(3) 0.059(4) 0.038(3) -0.003(3) 0.006(3) -0.025(3)
S24 0.060(4) 0.070(5) 0.021(3) 0.001(3) 0.006(2) -0.022(3)
S25 0.050(3) 0.065(4) 0.027(3) -0.003(3) 0.003(2) -0.012(3)
S26 0.049(3) 0.069(5) 0.038(3) 0.002(3) 0.004(3) -0.023(3)
S27 0.066(4) 0.068(5) 0.047(4) 0.011(3) -0.024(3) -0.017(4)
S28 0.044(3) 0.052(4) 0.048(3) 0.024(3) -0.018(2) -0.015(3)
C31 0.037(7) 0.024(7) 0.039(7) -0.002(6) -0.001(6) 0.006(6)
C32 0.041(7) 0.042(8) 0.031(7) -0.009(6) 0.004(6) -0.007(6)
O31 0.064(9) 0.029(7) 0.042(7) 0.006(6) 0.002(6) -0.007(6)
O32 0.058(8) 0.074(10) 0.023(6) 0.014(7) -0.015(5) -0.012(8)
O33 0.062(9) 0.071(11) 0.057(9) 0.003(8) -0.003(7) -0.009(8)
O34 0.054(8) 0.041(8) 0.051(8) 0.005(6) 0.000(6) 0.004(7)
C41 0.017(6) 0.024(7) 0.009(5) 0.001(5) 0.003(5) -0.010(5)
C42 0.040(7) 0.046(8) 0.032(7) 0.000(6) 0.003(6) -0.001(6)
O41 0.035(6) 0.052(9) 0.017(5) -0.007(6) -0.013(5) 0.005(6)
O42 0.039(7) 0.060(9) 0.023(6) 0.004(6) -0.018(5) 0.004(6)
O43 0.069(9) 0.041(8) 0.037(7) 0.014(6) -0.026(6) -0.001(7)
O44 0.051(7) 0.041(8) 0.037(7) 0.009(6) -0.017(6) 0.004(6)
C51 0.034(7) 0.036(7) 0.014(6) 0.010(5) 0.004(5) -0.006(6)
C52 0.041(7) 0.043(8) 0.039(7) 0.002(6) 0.001(6) 0.004(6)
O51 0.033(6) 0.036(7) 0.015(5) -0.005(5) -0.003(4) -0.010(5)
O52 0.031(6) 0.046(8) 0.017(5) -0.016(5) -0.002(5) 0.008(5)
O53 0.039(7) 0.084(11) 0.037(7) -0.031(7) -0.014(6) 0.005(7)
O54 0.040(7) 0.049(8) 0.019(6) 0.005(5) 0.010(5) -0.003(6)
C61 0.071(10) 0.080(10) 0.076(10) 0.004(8) 0.007(8) -0.012(8)
C62 0.099(11) 0.086(11) 0.089(11) -0.003(8) -0.009(8) -0.002(9)
N61 0.076(13) 0.134(18) 0.062(12) 0.032(12) -0.008(10) -0.039(12)

loop_
_atom_type_symbol
_atom_type_description
_atom_type_scat_dispersion_real
_atom_type_scat_dispersion_imag
_atom_type_scat_source
C C 0.0033 0.0016 'International Tables Vol C Tables 4.2.6.8 and 6.1.1.4'
H H 0.0000 0.0000 'International Tables Vol C Tables 4.2.6.8 and 6.1.1.4'
N N 0.0061 0.0033 'International Tables Vol C Tables 4.2.6.8 and 6.1.1.4'
O O 0.0106 0.0060 'International Tables Vol C Tables 4.2.6.8 and 6.1.1.4'
Na Na 0.0362 0.0249 'International Tables Vol C Tables 4.2.6.8 and 6.1.1.4'
S S 0.1246 0.1234 'International Tables Vol C Tables 4.2.6.8 and 6.1.1.4'
Cr Cr 0.3209 0.6236 'International Tables Vol C Tables 4.2.6.8 and 6.1.1.4'

loop_
_geom_angle_atom_site_label_1
_geom_angle_atom_site_label_2
_geom_angle_atom_site_label_3
_geom_angle
_geom_angle_site_symmetry_1
_geom_angle_site_symmetry_3
O53 Na1 O54 75.2(5) 1_455 1_455
O53 Na1 O44 87.8(6) 1_455 2
O54 Na1 O44 153.5(5) 1_455 2
O53 Na1 O43 88.3(6) 1_455 2
O54 Na1 O43 85.1(5) 1_455 2
O44 Na1 O43 74.1(5) 2 2
O53 Na1 O33 100.9(6) 1_455 .
O54 Na1 O33 102.7(6) 1_455 .
O44 Na1 O33 100.3(6) 2 .
O43 Na1 O33 169.2(6) 2 .
O53 Na1 O34 169.8(5) 1_455 .
O54 Na1 O34 111.4(5) 1_455 .
O44 Na1 O34 88.6(5) 2 .
O43 Na1 O34 99.9(6) 2 .
O33 Na1 O34 70.4(5) . .
O42 Cr1 O31 167.4(6) . .
O42 Cr1 O51 91.9(5) . .
O31 Cr1 O51 97.7(6) . .
O42 Cr1 O52 93.3(5) . .
O31 Cr1 O52 96.0(6) . .
O51 Cr1 O52 82.3(5) . .
O42 Cr1 O41 82.0(5) . .
O31 Cr1 O41 89.2(5) . .
O51 Cr1 O41 93.8(5) . .
O52 Cr1 O41 173.8(5) . .
O42 Cr1 O32 89.3(6) . .
O31 Cr1 O32 81.6(6) . .
O51 Cr1 O32 177.0(6) . .
O52 Cr1 O32 94.9(5) . .
O41 Cr1 O32 89.0(6) . .
C2 C1 S1 117(2) . .
C2 C1 H1A 108.0 . .
S1 C1 H1A 108.0 . .
C2 C1 H1B 108.0 . .
S1 C1 H1B 108.0 . .
H1A C1 H1B 107.2 . .
C1 C2 S2 114(3) . .
C1 C2 H2A 108.7 . .
S2 C2 H2A 108.7 . .
C1 C2 H2B 108.7 . .
S2 C2 H2B 108.7 . .
H2A C2 H2B 107.6 . .
C202 C201 S1 112(2) . .
C202 C201 H20A 109.3 . .
S1 C201 H20A 109.3 . .
C202 C201 H20B 109.3 . .
S1 C201 H20B 109.3 . .
H20A C201 H20B 108.0 . .
C201 C202 S2 120(2) . .
C201 C202 H20C 107.3 . .
S2 C202 H20C 107.3 . .
C201 C202 H20D 107.3 . .
S2 C202 H20D 107.3 . .
H20C C202 H20D 106.9 . .
C4 C3 S3 117.2(16) . .
C4 C3 S2 128.7(16) . .
S3 C3 S2 114.1(11) . .
C3 C4 S4 116.4(16) . .
C3 C4 S1 128.1(16) . .
S4 C4 S1 115.4(11) . .
C6 C5 S4 122.8(14) . .
C6 C5 S3 121.6(14) . .
S4 C5 S3 114.8(10) . .
C5 C6 S5 119.7(13) . .
C5 C6 S6 122.5(13) . .
S5 C6 S6 117.8(9) . .
C8 C7 S5 118.7(13) . .
C8 C7 S8 126.1(13) . .
S5 C7 S8 115.2(9) . .
C7 C8 S7 130.1(13) . .
C7 C8 S6 113.2(13) . .
S7 C8 S6 116.4(10) . .
C10 C9 S7 115.6(12) . .
C10 C9 H9A 108.4 . .
S7 C9 H9A 108.4 . .
C10 C9 H9B 108.4 . .
S7 C9 H9B 108.4 . .
H9A C9 H9B 107.4 . .
C9 C10 S8 113.0(13) . .
C9 C10 H10A 109.0 . .
S8 C10 H10A 109.0 . .
C9 C10 H10B 109.0 . .
S8 C10 H10B 109.0 . .
H10A C10 H10B 107.8 . .
C4 S1 C201 104.2(11) . .
C4 S1 C1 98.9(16) . .
C201 S1 C1 24.2(14) . .
C3 S2 C202 96.2(15) . .
C3 S2 C2 102.7(12) . .
C202 S2 C2 25.7(15) . .
C3 S3 C5 94.8(9) . .
C5 S4 C4 96.6(10) . .
C6 S5 C7 95.0(8) . .
C6 S6 C8 95.2(8) . .
C8 S7 C9 98.5(9) . .
C7 S8 C10 103.9(8) . .
C12 C11 S11 111.1(16) . .
C12 C11 H11A 109.4 . .
S11 C11 H11A 109.4 . .
C12 C11 H11B 109.4 . .
S11 C11 H11B 109.4 . .
H11A C11 H11B 108.0 . .
C11 C12 S12 116.8(16) . .
C11 C12 H12A 108.1 . .
S12 C12 H12A 108.1 . .
C11 C12 H12B 108.1 . .
S12 C12 H12B 108.1 . .
H12A C12 H12B 107.3 . .
C212 C211 S11 105(3) . .
C212 C211 H21A 110.8 . .
S11 C211 H21A 110.8 . .
C212 C211 H21B 110.8 . .
S11 C211 H21B 110.8 . .
H21A C211 H21B 108.9 . .
C211 C212 S12 115(3) . .
C211 C212 H21C 108.5 . .
S12 C212 H21C 108.5 . .
C211 C212 H21D 108.5 . .
S12 C212 H21D 108.5 . .
H21C C212 H21D 107.5 . .
C14 C13 S12 128.6(13) . .
C14 C13 S13 117.1(13) . .
S12 C13 S13 114.3(10) . .
C13 C14 S11 129.0(13) . .
C13 C14 S14 116.8(13) . .
S11 C14 S14 113.6(10) . .
C16 C15 S14 124.8(15) . .
C16 C15 S13 118.7(15) . .
S14 C15 S13 116.1(10) . .
C15 C16 S16 126.0(16) . .
C15 C16 S15 120.4(15) . .
S16 C16 S15 113.6(11) . .
C18 C17 S15 120.4(15) . .
C18 C17 S18 128.1(14) . .
S15 C17 S18 111.4(10) . .
C17 C18 S17 131.3(16) . .
C17 C18 S16 115.0(14) . .
S17 C18 S16 113.7(11) . .
C20 C19 S17 117(2) . .
C20 C19 H19A 108.0 . .
S17 C19 H19A 108.0 . .
C20 C19 H19B 108.0 . .
S17 C19 H19B 108.0 . .
H19A C19 H19B 107.3 . .
C19 C20 S18 108(2) . .
C19 C20 H20E 110.0 . .
S18 C20 H20E 110.0 . .
C19 C20 H20F 110.0 . .
S18 C20 H20F 110.0 . .
H20E C20 H20F 108.4 . .
C220 C219 S17 110.5(17) . .
C220 C219 H21E 109.5 . .
S17 C219 H21E 109.5 . .
C220 C219 H21F 109.5 . .
S17 C219 H21F 109.5 . .
H21E C219 H21F 108.1 . .
C219 C220 S18 117.5(18) . .
C219 C220 H22A 107.9 . .
S18 C220 H22A 107.9 . .
C219 C220 H22B 107.9 . .
S18 C220 H22B 107.9 . .
H22A C220 H22B 107.2 . .
C14 S11 C11 103.3(10) . .
C14 S11 C211 100.6(18) . .
C11 S11 C211 29.1(17) . .
C13 S12 C212 97.0(17) . .
C13 S12 C12 99.8(10) . .
C212 S12 C12 26.7(15) . .
C15 S13 C13 93.7(9) . .
C15 S14 C14 95.5(9) . .
C17 S15 C16 94.1(9) . .
C16 S16 C18 96.8(9) . .
C18 S17 C219 100.7(11) . .
C18 S17 C19 98.0(12) . .
C219 S17 C19 27.3(12) . .
C20 S18 C17 99.7(13) . .
C20 S18 C220 26.3(13) . .
C17 S18 C220 98.7(10) . .
C22 C21 S21 113.4(14) . .
C22 C21 H21G 108.9 . .
S21 C21 H21G 108.9 . .
C22 C21 H21H 108.9 . .
S21 C21 H21H 108.9 . .
H21G C21 H21H 107.7 . .
C21 C22 S22 113.5(15) . .
C21 C22 H22C 108.9 . .
S22 C22 H22C 108.9 . .
C21 C22 H22D 108.9 . .
S22 C22 H22D 108.9 . .
H22C C22 H22D 107.7 . .
C24 C23 S23 120.7(16) . .
C24 C23 S22 127.9(17) . .
S23 C23 S22 110.9(11) . .
C23 C24 S21 131.4(17) . .
C23 C24 S24 115.7(16) . .
S21 C24 S24 112.7(12) . .
C26 C25 S23 122.4(12) . .
C26 C25 S24 120.5(12) . .
S23 C25 S24 116.8(12) . .
C25 C26 S26 122.9(12) . .
C25 C26 S25 123.2(12) . .
S26 C26 S25 113.9(12) . .
C28 C27 S28 129.1(16) . .
C28 C27 S25 113.1(15) . .
S28 C27 S25 117.7(13) . .
C27 C28 S26 120.7(16) . .
C27 C28 S27 125.3(15) . .
S26 C28 S27 113.5(13) . .
C30 C29 S27 114.9(15) . .
C30 C29 H29A 108.5 . .
S27 C29 H29A 108.5 . .
C30 C29 H29B 108.5 . .
S27 C29 H29B 108.5 . .
H29A C29 H29B 107.5 . .
C29 C30 S28 114.6(14) . .
C29 C30 H30A 108.6 . .
S28 C30 H30A 108.6 . .
C29 C30 H30B 108.6 . .
S28 C30 H30B 108.6 . .
H30A C30 H30B 107.6 . .
C24 S21 C21 101.2(10) . .
C23 S22 C22 100.8(11) . .
C25 S23 C23 92.6(10) . .
C25 S24 C24 93.7(10) . .
C27 S25 C26 96.6(10) . .
C28 S26 C26 95.4(11) . .
C28 S27 C29 102.7(11) . .
C27 S28 C30 102.5(10) . .
O31 C31 O34 131.1(19) . .
O31 C31 C32 114.0(16) . .
O34 C31 C32 114.5(17) . .
O33 C32 O32 128(2) . .
O33 C32 C31 119.1(18) . .
O32 C32 C31 113.3(16) . .
C31 O31 Cr1 114.7(12) . .
C32 O32 Cr1 111.7(12) . .
C32 O33 Na1 117.9(14) . .
C31 O34 Na1 117.8(13) . .
O41 C41 O44 127.5(14) . .
O41 C41 C42 116.5(13) . .
O44 C41 C42 115.9(14) . .
O43 C42 O42 123.9(17) . .
O43 C42 C41 123.2(16) . .
O42 C42 C41 112.7(15) . .
C41 O41 Cr1 114.2(10) . .
C42 O42 Cr1 113.6(11) . .
C42 O43 Na1 110.7(12) . 2_545
C41 O44 Na1 115.6(10) . 2_545
O51 C51 O54 125.0(15) . .
O51 C51 C52 117.0(14) . .
O54 C51 C52 117.4(15) . .
O53 C52 O52 127.6(19) . .
O53 C52 C51 121.0(17) . .
O52 C52 C51 111.3(15) . .
C51 O51 Cr1 111.7(10) . .
C52 O52 Cr1 114.0(11) . .
C52 O53 Na1 110.8(13) . 1_655
C51 O54 Na1 111.0(11) . 1_655
N61 C61 C62 176(3) . .
C61 C62 H62A 109.5 . .
C61 C62 H62B 109.5 . .
H62A C62 H62B 109.5 . .
C61 C62 H62C 109.5 . .
H62A C62 H62C 109.5 . .
H62B C62 H62C 109.5 . .

loop_
_geom_bond_atom_site_label_1
_geom_bond_atom_site_label_2
_geom_bond_distance
_geom_bond_site_symmetry_2
Na1 O53 2.272(15) 1_455
Na1 O54 2.282(14) 1_455
Na1 O44 2.292(14) 2
Na1 O43 2.309(15) 2
Na1 O33 2.338(17) .
Na1 O34 2.406(14) .
Cr1 O42 1.955(13) .
Cr1 O31 1.968(14) .
Cr1 O51 1.975(10) .
Cr1 O52 1.984(12) .
Cr1 O41 1.998(13) .
Cr1 O32 2.020(14) .
C1 C2 1.500(17) .
C1 S1 1.780(18) .
C1 H1A 0.9900 .
C1 H1B 0.9900 .
C2 S2 1.789(18) .
C2 H2A 0.9900 .
C2 H2B 0.9900 .
C201 C202 1.494(17) .
C201 S1 1.764(17) .
C201 H20A 0.9900 .
C201 H20B 0.9900 .
C202 S2 1.788(18) .
C202 H20C 0.9900 .
C202 H20D 0.9900 .
C3 C4 1.36(3) .
C3 S3 1.74(2) .
C3 S2 1.75(2) .
C4 S4 1.74(2) .
C4 S1 1.75(2) .
C5 C6 1.42(2) .
C5 S4 1.712(19) .
C5 S3 1.768(19) .
C6 S5 1.702(17) .
C6 S6 1.716(16) .
C7 C8 1.41(2) .
C7 S5 1.708(16) .
C7 S8 1.742(17) .
C8 S7 1.717(19) .
C8 S6 1.770(17) .
C9 C10 1.50(2) .
C9 S7 1.814(16) .
C9 H9A 0.9900 .
C9 H9B 0.9900 .
C10 S8 1.800(16) .
C10 H10A 0.9900 .
C10 H10B 0.9900 .
C11 C12 1.506(16) .
C11 S11 1.813(16) .
C11 H11A 0.9900 .
C11 H11B 0.9900 .
C12 S12 1.824(16) .
C12 H12A 0.9900 .
C12 H12B 0.9900 .
C211 C212 1.499(18) .
C211 S11 1.827(19) .
C211 H21A 0.9900 .
C211 H21B 0.9900 .
C212 S12 1.812(19) .
C212 H21C 0.9900 .
C212 H21D 0.9900 .
C13 C14 1.33(2) .
C13 S12 1.741(17) .
C13 S13 1.763(17) .
C14 S11 1.743(17) .
C14 S14 1.743(16) .
C15 C16 1.37(3) .
C15 S14 1.696(18) .
C15 S13 1.753(19) .
C16 S16 1.71(2) .
C16 S15 1.76(2) .
C17 C18 1.27(3) .
C17 S15 1.750(17) .
C17 S18 1.809(18) .
C18 S17 1.735(18) .
C18 S16 1.77(2) .
C19 C20 1.499(18) .
C19 S17 1.820(17) .
C19 H19A 0.9900 .
C19 H19B 0.9900 .
C20 S18 1.808(17) .
C20 H20E 0.9900 .
C20 H20F 0.9900 .
C219 C220 1.495(17) .
C219 S17 1.809(16) .
C219 H21E 0.9900 .
C219 H21F 0.9900 .
C220 S18 1.814(15) .
C220 H22A 0.9900 .
C220 H22B 0.9900 .
C21 C22 1.50(3) .
C21 S21 1.82(2) .
C21 H21G 0.9900 .
C21 H21H 0.9900 .
C22 S22 1.81(2) .
C22 H22C 0.9900 .
C22 H22D 0.9900 .
C23 C24 1.26(3) .
C23 S23 1.79(2) .
C23 S22 1.79(2) .
C24 S21 1.71(2) .
C24 S24 1.79(2) .
C25 C26 1.349(17) .
C25 S23 1.72(2) .
C25 S24 1.76(2) .
C26 S26 1.75(2) .
C26 S25 1.80(2) .
C27 C28 1.41(3) .
C27 S28 1.70(2) .
C27 S25 1.74(2) .
C28 S26 1.71(2) .
C28 S27 1.76(2) .
C29 C30 1.50(3) .
C29 S27 1.80(2) .
C29 H29A 0.9900 .
C29 H29B 0.9900 .
C30 S28 1.81(2) .
C30 H30A 0.9900 .
C30 H30B 0.9900 .
C31 O31 1.19(2) .
C31 O34 1.24(2) .
C31 C32 1.63(3) .
C32 O33 1.22(2) .
C32 O32 1.25(2) .
C41 O41 1.205(19) .
C41 O44 1.240(19) .
C41 C42 1.544(18) .
C42 O43 1.24(2) .
C42 O42 1.31(2) .
O43 Na1 2.309(15) 2_545
O44 Na1 2.292(14) 2_545
C51 O51 1.260(18) .
C51 O54 1.284(18) .
C51 C52 1.55(3) .
C52 O53 1.23(2) .
C52 O52 1.31(2) .
O53 Na1 2.272(15) 1_655
O54 Na1 2.282(14) 1_655
C61 N61 1.14(3) .
C61 C62 1.40(3) .
C62 H62A 0.9800 .
C62 H62B 0.9800 .
C62 H62C 0.9800 .
